data_1513168
loop_
_publ_author_name
'Ivanova, Bojidarka'
'Spiteller, Michael'

_publ_section_title
;
 Noncentrosymmetric Crystals with Marked Nonlinear Optical Properties
;
_journal_name_full 'Journal of Physical Chemistry A'
_journal_page_first 5099
_journal_page_last 5103
_journal_paper_doi 10.1021/jp1002758
_journal_volume 114
_journal_year 2010
_chemical_absolute_configuration rmad
_chemical_formula_moiety C6H16N2,C4O4,3(O)
_chemical_formula_sum 'C10 H16 N2 O7'
_chemical_formula_weight 276.25
_space_group_IT_number 20
_symmetry_cell_setting orthorhombic
_symmetry_space_group_name_Hall 'C 2c 2'
_symmetry_space_group_name_H-M 'C 2 2 21'
_atom_sites_solution_hydrogens geom
_atom_sites_solution_primary direct
_atom_sites_solution_secondary difmap
_audit_creation_method SHELXL-97
_cell_angle_alpha 90.00
_cell_angle_beta 90.00
_cell_angle_gamma 90.00
_cell_formula_units_Z 8
_cell_length_a 8.0606(7)
_cell_length_b 14.6983(16)
_cell_length_c 23.782(2)
_cell_measurement_temperature 300(2)
_cell_volume 2817.6(5)
_computing_cell_refinement 'Bruker SAINT'
_computing_data_collection 'Bruker GIS'
_computing_data_reduction 'Bruker SAINT'
_computing_molecular_graphics 'Bruker APEX2'
_computing_structure_refinement 'SHELXL-97 (Sheldrick, 2008)'
_computing_structure_solution 'SHELXS-97 (Sheldrick, 2008)'
_diffrn_ambient_temperature 300(2)
_diffrn_measured_fraction_theta_full 0.999
_diffrn_measured_fraction_theta_max 0.999
_diffrn_measurement_device_type 'Bruker SMART X2S'
_diffrn_measurement_method '\w scans'
_diffrn_radiation_monochromator 'doubly curved silicon crystal'
_diffrn_radiation_source 'micro-focus sealed tube'
_diffrn_radiation_type MoK\a
_diffrn_radiation_wavelength 0.71073
_diffrn_reflns_av_R_equivalents 0.0371
_diffrn_reflns_av_sigmaI/netI 0.0293
_diffrn_reflns_limit_h_max 8
_diffrn_reflns_limit_h_min -9
_diffrn_reflns_limit_k_max 17
_diffrn_reflns_limit_k_min -17
_diffrn_reflns_limit_l_max 28
_diffrn_reflns_limit_l_min -28
_diffrn_reflns_number 8950
_diffrn_reflns_theta_full 25.05
_diffrn_reflns_theta_max 25.05
_diffrn_reflns_theta_min 1.71
_exptl_absorpt_coefficient_mu 0.111
_exptl_absorpt_correction_T_max 0.9851
_exptl_absorpt_correction_T_min 0.9780
_exptl_absorpt_correction_type multi-scan
_exptl_crystal_colour colorless
_exptl_crystal_density_diffrn 1.303
_exptl_crystal_density_method 'not measured'
_exptl_crystal_description Plate
_exptl_crystal_F_000 1168.76
_exptl_crystal_size_max 0.21
_exptl_crystal_size_mid 0.17
_exptl_crystal_size_min 0.14
_refine_diff_density_max 0.431
_refine_diff_density_min -0.285
_refine_diff_density_rms 0.120
_refine_ls_abs_structure_details 'Flack H D (1983), Acta Cryst. A39, 876-881'
_refine_ls_abs_structure_Flack 0.8(17)
_refine_ls_extinction_method none
_refine_ls_goodness_of_fit_ref 1.309
_refine_ls_hydrogen_treatment constr
_refine_ls_matrix_type full
_refine_ls_number_parameters 174
_refine_ls_number_reflns 2480
_refine_ls_number_restraints 0
_refine_ls_restrained_S_all 1.309
_refine_ls_R_factor_all 0.0583
_refine_ls_R_factor_gt 0.0477
_refine_ls_shift/su_max 0.093
_refine_ls_shift/su_mean 0.007
_refine_ls_structure_factor_coef Fsqd
_refine_ls_weighting_details 'calc w=1/[\s^2^(Fo^2^)+(0.1000P)^2^+0.0000P] where P=(Fo^2^+2Fc^2^)/3'
_refine_ls_weighting_scheme calc
_refine_ls_wR_factor_gt 0.1532
_refine_ls_wR_factor_ref 0.1638
_reflns_number_gt 2220
_reflns_number_total 1416
_reflns_threshold_expression >2sigma(I)
_cod_data_source_file Struct-21.cif
_cod_data_source_block bi21d
_cod_depositor_comments
;
The following automatic conversions were performed:

'_symmetry_cell_setting' value 'Orthorhombic' changed to
'orthorhombic' according to the built-in table from CIF Core
dictionary named 'cif_core.dic' version 2.4.1 from 2010-06-29.

Automatic conversion script
Id: cif_fix_values 1891 2012-01-12 08:04:46Z andrius 
;
_cod_database_code 1513168

loop_
_symmetry_equiv_pos_as_xyz
'x, y, z'
'-x, -y, z+1/2'
'-x, y, -z+1/2'
'x, -y, -z'
'x+1/2, y+1/2, z'
'-x+1/2, -y+1/2, z+1/2'
'-x+1/2, y+1/2, -z+1/2'
'x+1/2, -y+1/2, -z'

loop_
_atom_site_label
_atom_site_type_symbol
_atom_site_fract_x
_atom_site_fract_y
_atom_site_fract_z
_atom_site_U_iso_or_equiv
_atom_site_adp_type
_atom_site_occupancy
_atom_site_symmetry_multiplicity
_atom_site_calc_flag
_atom_site_refinement_flags
O8 O 0.2289(3) 0.15229(13) 0.25651(9) 0.0526(6) Uani 1 1 d .
O10 O 0.2161(3) -0.15507(15) 0.28455(10) 0.0550(6) Uani 1 1 d .
N2 N 0.4418(3) 0.26233(17) 0.32657(9) 0.0399(6) Uani 1 1 d .
H2A H 0.4606 0.2074 0.3409 0.060 Uiso 1 1 calc R
H2B H 0.5380 0.2884 0.3178 0.060 Uiso 1 1 calc R
H2C H 0.3797 0.2571 0.2958 0.060 Uiso 1 1 calc R
O9 O 0.0607(3) 0.02069(15) 0.35044(8) 0.0534(6) Uani 1 1 d .
N1 N 0.0757(3) 0.28524(19) 0.32832(10) 0.0489(7) Uani 1 1 d .
H1A H 0.0780 0.3411 0.3139 0.073 Uiso 1 1 calc R
H1B H -0.0283 0.2704 0.3368 0.073 Uiso 1 1 calc R
H1C H 0.1156 0.2460 0.3033 0.073 Uiso 1 1 calc R
O7 O 0.3874(3) -0.02749(14) 0.19591(8) 0.0488(5) Uani 1 1 d .
C6 C 0.4562(4) 0.3240(2) 0.42155(12) 0.0492(7) Uani 1 1 d .
H6A H 0.4742 0.2630 0.4359 0.059 Uiso 1 1 calc R
H6B H 0.5637 0.3503 0.4130 0.059 Uiso 1 1 calc R
C10 C 0.2184(3) -0.07019(19) 0.27850(11) 0.0385(6) Uani 1 1 d .
C9 C 0.1472(3) 0.0089(2) 0.30724(11) 0.0377(6) Uani 1 1 d .
C5 C 0.1796(3) 0.28233(18) 0.38032(11) 0.0377(6) Uani 1 1 d .
H5 H 0.1882 0.2192 0.3933 0.045 Uiso 1 1 calc R
C4 C 0.3538(3) 0.31910(17) 0.36857(10) 0.0347(6) Uani 1 1 d .
H4 H 0.3431 0.3808 0.3533 0.042 Uiso 1 1 calc R
C8 C 0.2251(3) 0.06824(18) 0.26487(10) 0.0378(6) Uani 1 1 d .
C7 C 0.2958(3) -0.01153(18) 0.23733(10) 0.0388(6) Uani 1 1 d .
C3 C 0.0939(5) 0.3391(2) 0.42572(13) 0.0555(9) Uani 1 1 d .
H3A H -0.0125 0.3120 0.4348 0.067 Uiso 1 1 calc R
H3B H 0.0739 0.4000 0.4115 0.067 Uiso 1 1 calc R
C2 C 0.3712(6) 0.3809(3) 0.46613(15) 0.0682(10) Uani 1 1 d .
H2D H 0.4375 0.3807 0.5002 0.082 Uiso 1 1 calc R
H2E H 0.3623 0.4433 0.4531 0.082 Uiso 1 1 calc R
C1 C 0.2005(6) 0.3445(3) 0.47898(14) 0.0722(11) Uani 1 1 d .
H1D H 0.1467 0.3839 0.5062 0.087 Uiso 1 1 calc R
H1E H 0.2102 0.2844 0.4955 0.087 Uiso 1 1 calc R
OW3 O 0.0193(3) 0.59624(13) 0.37954(9) 0.0539(6) Uani 1 1 d .
OW1 O 0.2404(4) 0.5469(3) 0.05132(11) 0.0965(11) Uani 1 1 d .
OW2 O 0.3452(4) 0.65900(19) 0.37188(19) 0.1059(14) Uani 1 1 d .

loop_
_atom_site_aniso_label
_atom_site_aniso_U_11
_atom_site_aniso_U_22
_atom_site_aniso_U_33
_atom_site_aniso_U_23
_atom_site_aniso_U_13
_atom_site_aniso_U_12
O8 0.0745(14) 0.0353(11) 0.0479(11) -0.0039(9) 0.0021(11) -0.0103(11)
O10 0.0589(14) 0.0367(12) 0.0694(14) 0.0017(9) 0.0224(11) -0.0061(10)
N2 0.0365(11) 0.0441(14) 0.0391(12) -0.0052(10) 0.0060(10) -0.0024(10)
O9 0.0567(11) 0.0614(14) 0.0422(11) 0.0023(9) 0.0119(10) 0.0079(10)
N1 0.0393(12) 0.0605(17) 0.0470(14) -0.0023(11) 0.0041(11) 0.0091(12)
O7 0.0593(12) 0.0427(11) 0.0444(10) -0.0088(9) 0.0165(10) -0.0186(9)
C6 0.0600(18) 0.0459(17) 0.0418(15) -0.0036(13) -0.0060(14) -0.0054(14)
C10 0.0379(13) 0.0348(15) 0.0430(13) -0.0008(11) 0.0026(11) -0.0084(12)
C9 0.0349(12) 0.0417(14) 0.0366(13) -0.0009(11) -0.0033(12) -0.0034(11)
C5 0.0448(14) 0.0340(14) 0.0344(13) 0.0025(11) 0.0061(11) 0.0025(12)
C4 0.0450(14) 0.0251(12) 0.0339(12) 0.0013(10) 0.0053(11) -0.0013(11)
C8 0.0432(14) 0.0359(15) 0.0342(12) -0.0045(11) -0.0040(11) -0.0101(12)
C7 0.0402(13) 0.0413(15) 0.0350(13) -0.0058(11) -0.0003(11) -0.0141(12)
C3 0.065(2) 0.058(2) 0.0433(16) -0.0047(14) 0.0194(15) 0.0017(16)
C2 0.092(3) 0.066(2) 0.0464(18) -0.0200(16) -0.0026(18) -0.012(2)
C1 0.098(3) 0.080(3) 0.0384(15) -0.0124(17) 0.0204(19) -0.009(2)
OW3 0.0574(12) 0.0431(12) 0.0611(13) -0.0057(10) 0.0153(11) -0.0027(10)
OW1 0.0769(19) 0.153(3) 0.0595(15) -0.0196(18) 0.0013(15) 0.019(2)
OW2 0.0616(16) 0.0568(16) 0.199(4) -0.039(2) 0.053(2) -0.0172(14)

loop_
_atom_type_symbol
_atom_type_description
_atom_type_scat_dispersion_real
_atom_type_scat_dispersion_imag
_atom_type_scat_source
C C 0.0033 0.0016 'International Tables Vol C Tables 4.2.6.8 and 6.1.1.4'
H H 0.0000 0.0000 'International Tables Vol C Tables 4.2.6.8 and 6.1.1.4'
N N 0.0061 0.0033 'International Tables Vol C Tables 4.2.6.8 and 6.1.1.4'
O O 0.0106 0.0060 'International Tables Vol C Tables 4.2.6.8 and 6.1.1.4'

loop_
_geom_angle_atom_site_label_1
_geom_angle_atom_site_label_2
_geom_angle_atom_site_label_3
_geom_angle
C2 C6 C4 111.3(3)
O10 C10 C7 132.6(2)
O10 C10 C9 136.8(2)
C7 C10 C9 90.7(2)
O9 C9 C10 135.2(3)
O9 C9 C8 135.7(3)
C10 C9 C8 89.1(2)
N1 C5 C3 108.4(2)
N1 C5 C4 110.7(2)
C3 C5 C4 110.5(2)
N2 C4 C6 109.1(2)
N2 C4 C5 111.3(2)
C6 C4 C5 111.5(2)
O8 C8 C7 135.4(3)
O8 C8 C9 134.7(3)
C7 C8 C9 89.9(2)
O7 C7 C10 132.4(3)
O7 C7 C8 137.2(2)
C10 C7 C8 90.4(2)
C5 C3 C1 111.0(3)
C1 C2 C6 111.0(3)
C2 C1 C3 111.3(3)

loop_
_geom_bond_atom_site_label_1
_geom_bond_atom_site_label_2
_geom_bond_distance
O8 C8 1.252(3)
O10 C10 1.256(3)
N2 C4 1.482(3)
O9 C9 1.254(3)
N1 C5 1.494(4)
O7 C7 1.253(3)
C6 C2 1.515(5)
C6 C4 1.508(4)
C10 C7 1.446(4)
C10 C9 1.465(4)
C9 C8 1.474(4)
C5 C3 1.530(4)
C5 C4 1.530(4)
C8 C7 1.459(4)
C3 C1 1.533(6)
C2 C1 1.507(6)
